data_7006081
loop_
_publ_author_name
'Reid, Stuart D.'
'Hector, Andrew L.'
'Levason, William'
'Reid, Gillian'
'Waller, Benjamin J.'
'Webster, Michael'

_publ_section_title
;
 Thio- and seleno-ether complexes with Group 4 tetrahalides and tin
 tetrachloride: preparation and use in CVD for metal chalcogenide
 films.
;
_journal_issue 42
_journal_name_full 'Dalton transactions (Cambridge, England : 2003)'
_journal_page_first 4769
_journal_page_last 4777
_journal_paper_doi 10.1039/b708809d
_journal_year 2007
_chemical_formula_moiety '(C5.67 H13.99 Cl0.33 Se 1+)2, Cl6 Zr 2-'
_chemical_formula_sum 'C11.33 H27.99 Cl6.67 Se2 Zr'
_chemical_formula_weight 649.93
_chemical_name_systematic
;
Bis(diethylchloromethylselenonium) hexachlorozirconate(IV)
;
_space_group_IT_number 15
_symmetry_cell_setting monoclinic
_symmetry_Int_Tables_number 15
_symmetry_space_group_name_Hall '-C 2yc'
_symmetry_space_group_name_H-M 'C 1 2/c 1'
_atom_sites_solution_hydrogens geom
_atom_sites_solution_primary direct
_atom_sites_solution_secondary difmap
_audit_creation_date 2006-08-28
_audit_creation_method 'SHELXL-97 + hand edit'
_audit_update_record '2007-06-09 Moved cation to be in cell'
_cell_angle_alpha 90.00
_cell_angle_beta 119.333(5)
_cell_angle_gamma 90.00
_cell_formula_units_Z 4
_cell_length_a 16.859(2)
_cell_length_b 9.4791(10)
_cell_length_c 16.388(2)
_cell_measurement_reflns_used 2746
_cell_measurement_temperature 120(2)
_cell_measurement_theta_max 27.48
_cell_measurement_theta_min 2.91
_cell_volume 2283.2(5)
_computing_structure_refinement 'SHELXL-97 (Sheldrick, 1997)'
_computing_structure_solution 'SHELXS-97 (Sheldrick, 1997)'
_diffrn_ambient_temperature 120(2)
_diffrn_measured_fraction_theta_full 0.996
_diffrn_measured_fraction_theta_max 0.996
_diffrn_measurement_device_type 'area detector, Nonius Kappa ccd'
_diffrn_measurement_method '\f and \w scans'
_diffrn_radiation_monochromator graphite
_diffrn_radiation_source 'Nonius rotating anode'
_diffrn_radiation_type MoK\a
_diffrn_radiation_wavelength 0.71073
_diffrn_reflns_av_R_equivalents 0.0385
_diffrn_reflns_av_sigmaI/netI 0.0293
_diffrn_reflns_limit_h_max 21
_diffrn_reflns_limit_h_min -21
_diffrn_reflns_limit_k_max 12
_diffrn_reflns_limit_k_min -12
_diffrn_reflns_limit_l_max 20
_diffrn_reflns_limit_l_min -21
_diffrn_reflns_number 16339
_diffrn_reflns_theta_full 27.54
_diffrn_reflns_theta_max 27.54
_diffrn_reflns_theta_min 3.24
_diffrn_standards_decay_% 0
_diffrn_standards_number 0
_exptl_absorpt_coefficient_mu 4.443
_exptl_absorpt_correction_T_max 1.0000
_exptl_absorpt_correction_T_min 0.6384
_exptl_absorpt_correction_type multi-scan
_exptl_absorpt_process_details 'G.M. Sheldrick, (2003). SADABS. Version 2.10. Bruker AXS Inc.'
_exptl_crystal_colour colourless
_exptl_crystal_density_diffrn 1.891
_exptl_crystal_density_method 'not measured'
_exptl_crystal_description block
_exptl_crystal_F_000 1270
_exptl_crystal_size_max 0.20
_exptl_crystal_size_mid 0.20
_exptl_crystal_size_min 0.10
_refine_diff_density_max 0.716
_refine_diff_density_min -0.558
_refine_diff_density_rms 0.083
_refine_ls_extinction_method none
_refine_ls_goodness_of_fit_ref 1.010
_refine_ls_hydrogen_treatment noref
_refine_ls_matrix_type full
_refine_ls_number_parameters 98
_refine_ls_number_reflns 2630
_refine_ls_number_restraints 0
_refine_ls_restrained_S_all 1.010
_refine_ls_R_factor_all 0.0239
_refine_ls_R_factor_gt 0.0224
_refine_ls_shift/su_max 0.001
_refine_ls_shift/su_mean 0.000
_refine_ls_structure_factor_coef Fsqd
_refine_ls_weighting_details 'w=1/[\s^2^(Fo^2^)+(0.0145P)^2^+7.4400P] where P=(Fo^2^+2Fc^2^)/3'
_refine_ls_weighting_scheme calc
_refine_ls_wR_factor_gt 0.0525
_refine_ls_wR_factor_ref 0.0534
_reflns_number_gt 2522
_reflns_number_total 2630
_reflns_threshold_expression I>2sigma(I)
_cod_data_source_file b708809d.txt
_cod_data_source_block 06sdr005
_cod_original_cell_volume 2283.1(5)
_cod_original_sg_symbol_H-M 'C 2/c'
_cod_database_code 7006081

loop_
_symmetry_equiv_pos_as_xyz
'x, y, z'
'-x, y, -z+1/2'
'x+1/2, y+1/2, z'
'-x+1/2, y+1/2, -z+1/2'
'-x, -y, -z'
'x, -y, z-1/2'
'-x+1/2, -y+1/2, -z'
'x+1/2, -y+1/2, z-1/2'

loop_
_atom_site_label
_atom_site_type_symbol
_atom_site_fract_x
_atom_site_fract_y
_atom_site_fract_z
_atom_site_U_iso_or_equiv
_atom_site_adp_type
_atom_site_occupancy
_atom_site_symmetry_multiplicity
_atom_site_calc_flag
_atom_site_refinement_flags
_atom_site_disorder_assembly
_atom_site_disorder_group
Zr1 Zr 0.7500 0.7500 0.5000 0.01269(8) Uani 1 2 d S . .
Cl1 Cl 0.66516(4) 0.97172(5) 0.43787(4) 0.01998(12) Uani 1 1 d . . .
Cl2 Cl 0.86139(4) 0.87468(6) 0.64154(4) 0.02125(12) Uani 1 1 d . . .
Cl3 Cl 0.65771(4) 0.69423(6) 0.57575(4) 0.02117(12) Uani 1 1 d . . .
Se1 Se 0.905192(14) 0.16603(2) 0.415943(15) 0.01596(7) Uani 1 1 d . B .
C1 C 0.88334(15) 0.1754(2) 0.52237(15) 0.0182(4) Uani 1 1 d . . .
H1A H 0.8438 0.2574 0.5145 0.022 Uiso 1 1 calc R . .
H1B H 0.8508 0.0891 0.5235 0.022 Uiso 1 1 calc R . .
C2 C 0.97096(16) 0.1888(3) 0.61495(16) 0.0240(5) Uani 1 1 d . . .
H2A H 0.9568 0.1930 0.6662 0.036 Uiso 1 1 calc R . .
H2B H 1.0028 0.2751 0.6148 0.036 Uiso 1 1 calc R . .
H2C H 1.0098 0.1069 0.6237 0.036 Uiso 1 1 calc R . .
C3 C 0.93530(15) 0.3636(2) 0.41022(16) 0.0192(4) Uani 1 1 d . . .
H3A H 0.8940 0.4252 0.4211 0.023 Uiso 1 1 calc R . .
H3B H 0.9984 0.3826 0.4600 0.023 Uiso 1 1 calc R . .
C4 C 0.92624(17) 0.3969(3) 0.31536(16) 0.0249(5) Uani 1 1 d . . .
H4A H 0.9414 0.4963 0.3136 0.037 Uiso 1 1 calc R . .
H4B H 0.8636 0.3790 0.2662 0.037 Uiso 1 1 calc R . .
H4C H 0.9679 0.3370 0.3051 0.037 Uiso 1 1 calc R . .
C5 C 0.77819(15) 0.1623(2) 0.31651(15) 0.0206(5) Uani 1 1 d . . .
H5A H 0.7762 0.1611 0.2551 0.025 Uiso 1 1 calc R A 1
H5B H 0.7495 0.0742 0.3218 0.025 Uiso 1 1 calc R A 1
Cl4 Cl 0.71645(8) 0.30350(17) 0.32001(9) 0.0347(5) Uani 0.336(5) 1 d P B 1
C6 C 0.71645(8) 0.30350(17) 0.32001(9) 0.0347(5) Uani 0.664(5) 1 d P B 2
H6A H 0.6536 0.2960 0.2688 0.052 Uiso 0.664(5) 1 calc PR B 2
H6B H 0.7436 0.3911 0.3133 0.052 Uiso 0.664(5) 1 calc PR B 2
H6C H 0.7168 0.3042 0.3800 0.052 Uiso 0.664(5) 1 calc PR B 2

loop_
_atom_site_aniso_label
_atom_site_aniso_U_11
_atom_site_aniso_U_22
_atom_site_aniso_U_33
_atom_site_aniso_U_23
_atom_site_aniso_U_13
_atom_site_aniso_U_12
Zr1 0.01423(14) 0.01205(14) 0.01389(15) 0.00025(10) 0.00852(12) -0.00037(9)
Cl1 0.0206(2) 0.0155(2) 0.0236(3) 0.00146(19) 0.0107(2) 0.00265(18)
Cl2 0.0243(3) 0.0194(3) 0.0165(2) -0.00075(19) 0.0073(2) -0.0046(2)
Cl3 0.0219(3) 0.0250(3) 0.0230(3) 0.0013(2) 0.0159(2) -0.0007(2)
Se1 0.01796(12) 0.01397(11) 0.01700(12) -0.00140(7) 0.00938(9) 0.00008(7)
C1 0.0206(11) 0.0205(11) 0.0178(11) -0.0012(8) 0.0128(9) -0.0010(8)
C2 0.0209(11) 0.0329(13) 0.0185(11) -0.0027(9) 0.0099(10) -0.0015(9)
C3 0.0225(11) 0.0145(10) 0.0196(11) -0.0035(8) 0.0095(9) -0.0043(8)
C4 0.0295(12) 0.0253(12) 0.0225(12) -0.0003(9) 0.0147(10) -0.0078(10)
C5 0.0198(11) 0.0244(11) 0.0140(11) -0.0032(8) 0.0056(9) -0.0051(8)
Cl4 0.0208(7) 0.0607(10) 0.0215(7) 0.0051(6) 0.0095(5) 0.0005(6)
C6 0.0208(7) 0.0607(10) 0.0215(7) 0.0051(6) 0.0095(5) 0.0005(6)

loop_
_atom_type_symbol
_atom_type_description
_atom_type_scat_dispersion_real
_atom_type_scat_dispersion_imag
_atom_type_scat_source
C C 0.0033 0.0016 'International Tables Vol C Tables 4.2.6.8 and 6.1.1.4'
H H 0.0000 0.0000 'International Tables Vol C Tables 4.2.6.8 and 6.1.1.4'
Cl Cl 0.1484 0.1585 'International Tables Vol C Tables 4.2.6.8 and 6.1.1.4'
Se Se -0.0929 2.2259 'International Tables Vol C Tables 4.2.6.8 and 6.1.1.4'
Zr Zr -2.9673 0.5597 'International Tables Vol C Tables 4.2.6.8 and 6.1.1.4'

loop_
_geom_angle_atom_site_label_1
_geom_angle_atom_site_label_2
_geom_angle_atom_site_label_3
_geom_angle
_geom_angle_site_symmetry_1
_geom_angle_site_symmetry_3
_geom_angle_publ_flag
Cl2 Zr1 Cl2 180.0 . 7_666 ?
Cl2 Zr1 Cl1 89.983(19) . 7_666 ?
Cl2 Zr1 Cl1 90.02(2) 7_666 7_666 ?
Cl2 Zr1 Cl1 90.017(19) . . ?
Cl2 Zr1 Cl1 89.983(19) 7_666 . ?
Cl1 Zr1 Cl1 180.000(1) 7_666 . ?
Cl2 Zr1 Cl3 89.61(2) . 7_666 ?
Cl2 Zr1 Cl3 90.39(2) 7_666 7_666 ?
Cl1 Zr1 Cl3 90.524(19) 7_666 7_666 ?
Cl1 Zr1 Cl3 89.476(19) . 7_666 ?
Cl2 Zr1 Cl3 90.39(2) . . ?
Cl2 Zr1 Cl3 89.61(2) 7_666 . ?
Cl1 Zr1 Cl3 89.476(19) 7_666 . ?
Cl1 Zr1 Cl3 90.524(19) . . ?
Cl3 Zr1 Cl3 180.0 7_666 . ?
C1 Se1 C3 99.58(9) . . ?
C1 Se1 C5 97.84(10) . . ?
C3 Se1 C5 100.45(9) . . ?
C2 C1 Se1 112.30(15) . . ?
C2 C1 H1A 109.1 . . ?
Se1 C1 H1A 109.1 . . ?
C2 C1 H1B 109.1 . . ?
Se1 C1 H1B 109.1 . . ?
H1A C1 H1B 107.9 . . ?
C1 C2 H2A 109.5 . . ?
C1 C2 H2B 109.5 . . ?
H2A C2 H2B 109.5 . . ?
C1 C2 H2C 109.5 . . ?
H2A C2 H2C 109.5 . . ?
H2B C2 H2C 109.5 . . ?
C4 C3 Se1 110.50(15) . . ?
C4 C3 H3A 109.5 . . ?
Se1 C3 H3A 109.5 . . ?
C4 C3 H3B 109.5 . . ?
Se1 C3 H3B 109.5 . . ?
H3A C3 H3B 108.1 . . ?
C3 C4 H4A 109.5 . . ?
C3 C4 H4B 109.5 . . ?
H4A C4 H4B 109.5 . . ?
C3 C4 H4C 109.5 . . ?
H4A C4 H4C 109.5 . . ?
H4B C4 H4C 109.5 . . ?
Cl4 C5 Se1 113.16(12) . . ?
Cl4 C5 H5A 108.9 . . ?
Se1 C5 H5A 108.9 . . ?
Cl4 C5 H5B 108.9 . . ?
Se1 C5 H5B 108.9 . . ?
H5A C5 H5B 107.8 . . ?

loop_
_geom_bond_atom_site_label_1
_geom_bond_atom_site_label_2
_geom_bond_distance
_geom_bond_site_symmetry_2
_geom_bond_publ_flag
Zr1 Cl2 2.4568(6) . ?
Zr1 Cl2 2.4568(6) 7_666 ?
Zr1 Cl1 2.4643(5) 7_666 ?
Zr1 Cl1 2.4643(5) . ?
Zr1 Cl3 2.4767(6) 7_666 ?
Zr1 Cl3 2.4767(5) . ?
Se1 C1 1.953(2) . ?
Se1 C3 1.954(2) . ?
Se1 C5 1.955(2) . ?
C1 C2 1.518(3) . ?
C1 H1A 0.9900 . ?
C1 H1B 0.9900 . ?
C2 H2A 0.9800 . ?
C2 H2B 0.9800 . ?
C2 H2C 0.9800 . ?
C3 C4 1.519(3) . ?
C3 H3A 0.9900 . ?
C3 H3B 0.9900 . ?
C4 H4A 0.9800 . ?
C4 H4B 0.9800 . ?
C4 H4C 0.9800 . ?
C5 Cl4 1.713(3) . ?
C5 H5A 0.9900 . ?
C5 H5B 0.9900 . ?

loop_
_geom_torsion_atom_site_label_1
_geom_torsion_atom_site_label_2
_geom_torsion_atom_site_label_3
_geom_torsion_atom_site_label_4
_geom_torsion
_geom_torsion_site_symmetry_1
_geom_torsion_site_symmetry_2
_geom_torsion_site_symmetry_3
_geom_torsion_site_symmetry_4
_geom_torsion_publ_flag
C3 Se1 C1 C2 -74.49(18) . . . . ?
C5 Se1 C1 C2 -176.55(17) . . . . ?
C1 Se1 C3 C4 -161.87(16) . . . . ?
C5 Se1 C3 C4 -61.98(18) . . . . ?
C1 Se1 C5 Cl4 56.53(14) . . . . ?
C3 Se1 C5 Cl4 -44.78(15) . . . . ?
